data_8101523
loop_
_publ_author_name
'Shan, Yongkui'
'Huang, Songping D.'

_publ_section_title
;
Crystal structure of pentakis(tetraethylammonium) octadecavanadate, 
[(C~2~H~5~)~4~N]~5~[V~18~O~42~(H~2~O)]
;
_journal_issue 3
_journal_name_full 'Zeitschrift f\"ur Kristallographie - New Crystal Structures'
_journal_page_first 383
_journal_page_last 386
_journal_volume 214
_journal_year 1999
_chemical_formula_structural '[(C2 H5)4 N]5 [V18 O42 (H2 O)]'
_chemical_formula_sum 'C40 H100 N5 O43 V18'
_chemical_formula_weight 2256.18
_space_group_IT_number 14
_symmetry_cell_setting monoclinic
_symmetry_space_group_name_Hall '-P 2yn'
_symmetry_space_group_name_H-M 'P 1 21/n 1'
_cell_angle_alpha 90
_cell_angle_beta 90.265(1)
_cell_angle_gamma 90
_cell_formula_units_Z 4
_cell_length_a 13.3994(7)
_cell_length_b 23.098(1)
_cell_length_c 26.379(1)
_cell_measurement_temperature 296.7
_cell_volume 8164.4(6)
_diffrn_ambient_temperature 296.7
_exptl_crystal_density_diffrn 1.835
_refine_ls_R_factor_obs 0.0760
_refine_ls_wR_factor_obs 0.0836
_cod_original_sg_symbol_H-M 'P 21/n'
_cod_original_formula_sum 'C40 H100 N5 O43 V18 '
_cod_database_code 8101523

loop_
_symmetry_equiv_pos_as_xyz
'  +x,  +y,  +z'
1/2-x,1/2+y,1/2-z
'  -x,  -y,  -z'
1/2+x,1/2-y,1/2+z

loop_
_atom_site_label
_atom_site_fract_x
_atom_site_fract_y
_atom_site_fract_z
_atom_site_U_iso_or_equiv
_atom_site_occupancy
_atom_site_refinement_flags
_atom_site_adp_type
_atom_site_calc_flag
_atom_site_calc_attached_atom
V(1) 0.7830(2) 0.1701(1) -0.0553(1) 0.027(1) 1.000 . Uani d ?
V(2) 0.9742(2) 0.2698(1) -0.0074(1) 0.033(1) 1.000 . Uani d ?
V(3) 0.9481(2) 0.1502(1) 0.0174(1) 0.032(1) 1.000 . Uani d ?
V(4) 0.7874(2) 0.0828(1) 0.0597(1) 0.034(1) 1.000 . Uani d ?
V(5) 1.0036(2) 0.2697(1) 0.1043(1) 0.031(1) 1.000 . Uani d ?
V(6) 0.8754(2) 0.1398(1) 0.1504(1) 0.031(1) 1.000 . Uani d ?
V(7) 0.8793(2) 0.2554(1) 0.1952(1) 0.034(1) 1.000 . Uani d ?
V(8) 0.6154(2) 0.1104(1) 0.1186(1) 0.032(1) 1.000 . Uani d ?
V(9) 0.8040(2) 0.3607(1) 0.1564(1) 0.034(1) 1.000 . Uani d ?
V(10) 0.6739(2) 0.2316(1) 0.2028(1) 0.030(1) 1.000 . Uani d ?
V(11) 0.4995(2) 0.2143(1) 0.1338(1) 0.038(1) 1.000 . Uani d ?
V(12) 0.5440(2) 0.3369(1) 0.1253(1) 0.037(1) 1.000 . Uani d ?
V(13) 0.6849(3) 0.4019(1) 0.0661(1) 0.035(1) 1.000 . Uani d ?
V(14) 0.5037(2) 0.2998(1) 0.0175(1) 0.033(1) 1.000 . Uani d ?
V(15) 0.5968(2) 0.2324(1) -0.0594(1) 0.033(1) 1.000 . Uani d ?
V(16) 0.7348(2) 0.3255(1) -0.0522(1) 0.030(1) 1.000 . Uani d ?
V(17) 0.8778(2) 0.3751(1) 0.0238(1) 0.035(1) 1.000 . Uani d ?
V(18) 0.5527(2) 0.1449(1) 0.0135(1) 0.032(1) 1.000 . Uani d ?
O(1) 0.737(1) 0.2425(7) 0.0673(9) 0.146(9) 1.000 . Uani d ?
O(2) 0.8037(9) 0.1386(5) -0.1075(4) 0.035(4) 1.000 . Uani d ?
O(3) 0.9089(8) 0.2039(4) -0.0348(4) 0.028(4) 1.000 . Uani d ?
O(4) 0.8229(8) 0.1153(5) -0.0034(4) 0.032(4) 1.000 . Uani d ?
O(5) 1.0723(9) 0.2802(5) -0.0391(4) 0.043(4) 1.000 . Uani d ?
O(6) 1.0362(9) 0.1113(5) -0.0039(5) 0.044(4) 1.000 . Uani d ?
O(7) 1.0039(8) 0.2167(5) 0.0477(4) 0.034(4) 1.000 . Uani d ?
O(8) 0.9713(8) 0.3229(5) 0.0506(4) 0.035(4) 1.000 . Uani d ?
O(9) 0.9104(8) 0.1204(5) 0.0812(4) 0.034(4) 1.000 . Uani d ?
O(10) 0.807(1) 0.0156(5) 0.0563(4) 0.044(4) 1.000 . Uani d ?
O(11) 1.1144(9) 0.2833(5) 0.1202(4) 0.043(4) 1.000 . Uani d ?
O(12) 0.6486(9) 0.0963(5) 0.0489(4) 0.032(4) 1.000 . Uani d ?
O(13) 0.9584(8) 0.2085(5) 0.1491(4) 0.031(4) 1.000 . Uani d ?
O(14) 0.7535(8) 0.1009(5) 0.1284(4) 0.036(4) 1.000 . Uani d ?
O(15) 0.9232(9) 0.3152(5) 0.1502(4) 0.034(4) 1.000 . Uani d ?
O(16) 0.9343(9) 0.0949(5) 0.1859(4) 0.043(4) 1.000 . Uani d ?
O(17) 0.7961(8) 0.1888(5) 0.1945(4) 0.029(4) 1.000 . Uani d ?
O(18) 0.5605(9) 0.0554(5) 0.1407(5) 0.048(5) 1.000 . Uani d ?
O(19) 0.9347(9) 0.2601(5) 0.2489(4) 0.048(5) 1.000 . Uani d ?
O(20) 0.7592(9) 0.2977(5) 0.1983(4) 0.033(4) 1.000 . Uani d ?
O(21) 0.6039(8) 0.1701(5) 0.1666(4) 0.033(4) 1.000 . Uani d ?
O(22) 0.834(1) 0.4118(5) 0.1931(5) 0.049(5) 1.000 . Uani d ?
O(23) 0.6444(9) 0.2250(5) 0.2612(4) 0.042(4) 1.000 . Uani d ?
O(24) 0.5649(9) 0.2756(5) 0.1715(4) 0.035(4) 1.000 . Uani d ?
O(25) 0.3975(9) 0.1997(6) 0.1620(5) 0.050(5) 1.000 . Uani d ?
O(26) 0.6649(9) 0.3747(5) 0.1359(4) 0.037(4) 1.000 . Uani d ?
O(27) 0.5162(9) 0.1575(5) 0.0829(4) 0.031(4) 1.000 . Uani d ?
O(28) 0.4586(8) 0.3772(5) 0.1486(4) 0.039(4) 1.000 . Uani d ?
O(29) 0.4792(8) 0.2739(5) 0.0873(4) 0.031(4) 1.000 . Uani d ?
O(30) 0.8231(9) 0.3907(5) 0.0874(4) 0.033(4) 1.000 . Uani d ?
O(31) 0.5663(9) 0.3619(5) 0.0556(4) 0.038(4) 1.000 . Uani d ?
O(32) 0.662(1) 0.4693(5) 0.0635(5) 0.050(5) 1.000 . Uani d ?
O(33) 0.4028(9) 0.3244(5) -0.0038(5) 0.050(5) 1.000 . Uani d ?
O(34) 0.5070(8) 0.2207(5) -0.0023(4) 0.030(4) 1.000 . Uani d ?
O(35) 0.4705(8) 0.1030(5) -0.0096(4) 0.040(4) 1.000 . Uani d ?
O(36) 0.5980(8) 0.3107(5) -0.0347(4) 0.034(4) 1.000 . Uani d ?
O(37) 0.7401(9) 0.3811(5) 0.0026(4) 0.034(4) 1.000 . Uani d ?
O(38) 0.5372(9) 0.2291(6) -0.1112(5) 0.050(5) 1.000 . Uani d ?
O(39) 0.7325(9) 0.3619(5) -0.1038(4) 0.038(4) 1.000 . Uani d ?
O(40) 0.7360(8) 0.2466(4) -0.0720(4) 0.025(4) 1.000 . Uani d ?
O(41) 0.935(1) 0.4318(5) 0.0062(5) 0.053(5) 1.000 . Uani d ?
O(42) 0.6454(8) 0.1573(4) -0.0397(4) 0.031(4) 1.000 . Uani d ?
O(43) 0.8737(8) 0.3210(5) -0.0312(4) 0.030(4) 1.000 . Uani d ?
N(1) 0.225(1) 0.4612(7) 0.0907(6) 0.035(5) 1.000 . Uani d ?
N(2) 0.242(1) 0.2723(7) 0.2654(5) 0.043(6) 1.000 . Uani d ?
N(3) 0.736(1) 0.4556(8) 0.6061(8) 0.052(7) 1.000 . Uani d ?
N(4) 0.791(2) 0.0792(7) 0.3249(7) 0.070(8) 1.000 . Uani d ?
N(5) 0.246(1) 0.1400(7) 0.8653(6) 0.054(6) 1.000 . Uani d ?
C(1) 0.289(2) 0.4991(8) 0.0602(8) 0.051(8) 1.000 . Uani d ?
C(2) 0.398(2) 0.482(1) 0.0570(9) 0.08(1) 1.000 . Uani d ?
C(3) 0.226(2) 0.401(1) 0.069(1) 0.08(1) 1.000 . Uani d ?
C(4) 0.195(2) 0.396(1) 0.014(1) 0.11(1) 1.000 . Uani d ?
C(5) 0.118(2) 0.4859(9) 0.0913(8) 0.057(8) 1.000 . Uani d ?
C(6) 0.044(2) 0.456(1) 0.1231(9) 0.08(1) 1.000 . Uani d ?
C(7) 0.261(2) 0.456(1) 0.1455(9) 0.060(9) 1.000 . Uani d ?
C(8) 0.267(2) 0.511(1) 0.1737(9) 0.11(1) 1.000 . Uani d ?
C(9) 0.317(2) 0.3075(9) 0.2346(7) 0.052(8) 1.000 . Uani d ?
C(10) 0.363(2) 0.357(1) 0.2620(9) 0.09(1) 1.000 . Uani d ?
C(11) 0.165(2) 0.3125(9) 0.2865(8) 0.047(7) 1.000 . Uani d ?
C(12) 0.116(2) 0.351(1) 0.2488(9) 0.069(9) 1.000 . Uani d ?
C(13) 0.198(2) 0.227(1) 0.2312(7) 0.057(8) 1.000 . Uani d ?
C(14) 0.138(2) 0.182(1) 0.2571(9) 0.07(1) 1.000 . Uani d ?
C(15) 0.295(2) 0.245(1) 0.3116(7) 0.059(8) 1.000 . Uani d ?
C(16) 0.377(2) 0.201(1) 0.2989(9) 0.08(1) 1.000 . Uani d ?
C(17) 0.811(5) 0.463(2) 0.576(2) 0.30(3) 1.000 . Uani d ?
C(18) 0.875(2) 0.508(1) 0.562(1) 0.13(1) 1.000 . Uani d ?
C(19) 0.655(4) 0.476(2) 0.584(3) 0.34(4) 1.000 . Uani d ?
C(20) 0.561(2) 0.502(1) 0.599(2) 0.15(2) 1.000 . Uani d ?
C(21) 0.747(4) 0.492(2) 0.654(2) 0.21(2) 1.000 . Uani d ?
C(22) 0.815(5) 0.473(2) 0.694(2) 0.33(3) 1.000 . Uani d ?
C(23) 0.725(5) 0.401(2) 0.621(3) 0.34(4) 1.000 . Uani d ?
C(24) 0.727(3) 0.353(1) 0.576(2) 0.16(2) 1.000 . Uani d ?
C(25) 0.863(3) 0.129(1) 0.328(1) 0.13(2) 1.000 . Uani d ?
C(26) 0.922(4) 0.131(2) 0.376(2) 0.22(2) 1.000 . Uani d ?
C(27) 0.720(2) 0.080(1) 0.365(1) 0.10(1) 1.000 . Uani d ?
C(28) 0.653(3) 0.133(2) 0.370(1) 0.18(2) 1.000 . Uani d ?
C(29) 0.737(2) 0.086(1) 0.274(1) 0.08(1) 1.000 . Uani d ?
C(30) 0.648(2) 0.048(2) 0.2662(9) 0.12(1) 1.000 . Uani d ?
C(31) 0.850(2) 0.0226(9) 0.3266(9) 0.065(9) 1.000 . Uani d ?
C(32) 0.941(2) 0.015(1) 0.2923(9) 0.09(1) 1.000 . Uani d ?
C(33) 0.2329 0.1406 0.8107 0.157 1.000 . Uiso c ?
C(34) 0.1707 0.0810 0.7879 0.029 1.000 . Uiso c ?
C(35) 0.3104 0.0924 0.8851 0.171 1.000 . Uiso c ?
C(36) 0.4229 0.0970 0.8597 0.029 1.000 . Uiso c ?
C(37) 0.2824 0.1985 0.8733 0.158 1.000 . Uiso c ?
C(38) 0.2937 0.2125 0.9294 0.100 1.000 . Uiso c ?
C(39) 0.1487 0.1280 0.8904 0.183 1.000 . Uiso c ?
C(40) 0.0684 0.1731 0.8707 0.029 1.000 . Uiso c ?
H(1) 0.2623 0.4998 0.0267 0.060 1.000 . Uiso c ?
H(2) 0.2854 0.5369 0.0744 0.060 1.000 . Uiso c ?
H(3) 0.4028 0.4443 0.0427 0.092 1.000 . Uiso c ?
H(4) 0.4324 0.5089 0.0366 0.092 1.000 . Uiso c ?
H(5) 0.4260 0.4816 0.0902 0.092 1.000 . Uiso c ?
H(6) 0.2923 0.3871 0.0727 0.095 1.000 . Uiso c ?
H(7) 0.1823 0.3784 0.0891 0.095 1.000 . Uiso c ?
H(8) 0.1287 0.4098 0.0104 0.127 1.000 . Uiso c ?
H(9) 0.2387 0.4183 -0.0061 0.127 1.000 . Uiso c ?
H(10) 0.1984 0.3566 0.0045 0.127 1.000 . Uiso c ?
H(11) 0.1228 0.5248 0.1029 0.069 1.000 . Uiso c ?
H(12) 0.0942 0.4856 0.0574 0.069 1.000 . Uiso c ?
H(13) -0.0190 0.4752 0.1196 0.098 1.000 . Uiso c ?
H(14) 0.0373 0.4171 0.1122 0.098 1.000 . Uiso c ?
H(15) 0.0644 0.4571 0.1574 0.098 1.000 . Uiso c ?
H(16) 0.2164 0.4306 0.1626 0.072 1.000 . Uiso c ?
H(17) 0.3256 0.4388 0.1447 0.072 1.000 . Uiso c ?
H(18) 0.2903 0.5026 0.2071 0.125 1.000 . Uiso c ?
H(19) 0.3122 0.5356 0.1571 0.125 1.000 . Uiso c ?
H(20) 0.2029 0.5275 0.1750 0.125 1.000 . Uiso c ?
H(21) 0.3687 0.2822 0.2241 0.062 1.000 . Uiso c ?
H(22) 0.2832 0.3223 0.2056 0.062 1.000 . Uiso c ?
H(23) 0.3970 0.3430 0.2911 0.108 1.000 . Uiso c ?
H(24) 0.4093 0.3757 0.2401 0.108 1.000 . Uiso c ?
H(25) 0.3127 0.3834 0.2716 0.108 1.000 . Uiso c ?
H(26) 0.1141 0.2896 0.3017 0.056 1.000 . Uiso c ?
H(27) 0.1957 0.3359 0.3116 0.056 1.000 . Uiso c ?
H(28) 0.1649 0.3755 0.2338 0.082 1.000 . Uiso c ?
H(29) 0.0836 0.3290 0.2237 0.082 1.000 . Uiso c ?
H(30) 0.0680 0.3750 0.2657 0.082 1.000 . Uiso c ?
H(31) 0.1572 0.2455 0.2069 0.067 1.000 . Uiso c ?
H(32) 0.2519 0.2078 0.2145 0.067 1.000 . Uiso c ?
H(33) 0.0839 0.2007 0.2737 0.089 1.000 . Uiso c ?
H(34) 0.1135 0.1557 0.2327 0.089 1.000 . Uiso c ?
H(35) 0.1785 0.1628 0.2811 0.089 1.000 . Uiso c ?
H(36) 0.3247 0.2762 0.3305 0.071 1.000 . Uiso c ?
H(37) 0.2462 0.2268 0.3317 0.071 1.000 . Uiso c ?
H(38) 0.3483 0.1704 0.2803 0.094 1.000 . Uiso c ?
H(39) 0.4270 0.2196 0.2795 0.094 1.000 . Uiso c ?
H(40) 0.4049 0.1870 0.3296 0.094 1.000 . Uiso c ?
H(41) 0.8596 0.4354 0.5913 0.355 1.000 . Uiso c ?
H(42) 0.7893 0.4472 0.5456 0.355 1.000 . Uiso c ?
H(43) 0.9139 0.5200 0.5901 0.156 1.000 . Uiso c ?
H(44) 0.9154 0.4962 0.5351 0.156 1.000 . Uiso c ?
H(45) 0.8331 0.5395 0.5514 0.156 1.000 . Uiso c ?
H(46) 0.6825 0.5047 0.5627 0.409 1.000 . Uiso c ?
H(47) 0.6338 0.4438 0.5652 0.409 1.000 . Uiso c ?
H(48) 0.5736 0.5363 0.6169 0.177 1.000 . Uiso c ?
H(49) 0.5257 0.5113 0.5679 0.177 1.000 . Uiso c ?
H(50) 0.5243 0.4756 0.6177 0.177 1.000 . Uiso c ?
H(51) 0.7718 0.5295 0.6426 0.245 1.000 . Uiso c ?
H(52) 0.6823 0.4976 0.6671 0.245 1.000 . Uiso c ?
H(53) 0.7918 0.4364 0.7050 0.422 1.000 . Uiso c ?
H(54) 0.8785 0.4733 0.6834 0.422 1.000 . Uiso c ?
H(55) 0.8052 0.5002 0.7222 0.422 1.000 . Uiso c ?
H(56) 0.7791 0.3924 0.6431 0.407 1.000 . Uiso c ?
H(57) 0.6642 0.3980 0.6377 0.407 1.000 . Uiso c ?
H(58) 0.7121 0.3162 0.5902 0.190 1.000 . Uiso c ?
H(59) 0.6776 0.3626 0.5514 0.190 1.000 . Uiso c ?
H(60) 0.7906 0.3522 0.5607 0.190 1.000 . Uiso c ?
H(61) 0.9087 0.1252 0.3006 0.156 1.000 . Uiso c ?
H(62) 0.8267 0.1637 0.3246 0.156 1.000 . Uiso c ?
H(63) 0.9587 0.0967 0.3787 0.266 1.000 . Uiso c ?
H(64) 0.9638 0.1636 0.3744 0.266 1.000 . Uiso c ?
H(65) 0.8760 0.1346 0.4029 0.266 1.000 . Uiso c ?
H(66) 0.6790 0.0467 0.3612 0.116 1.000 . Uiso c ?
H(67) 0.7573 0.0765 0.3960 0.116 1.000 . Uiso c ?
H(68) 0.6926 0.1657 0.3756 0.219 1.000 . Uiso c ?
H(69) 0.6160 0.1368 0.3394 0.219 1.000 . Uiso c ?
H(70) 0.6088 0.1267 0.3974 0.219 1.000 . Uiso c ?
H(71) 0.7178 0.1251 0.2714 0.094 1.000 . Uiso c ?
H(72) 0.7847 0.0770 0.2486 0.094 1.000 . Uiso c ?
H(73) 0.6006 0.0564 0.2919 0.144 1.000 . Uiso c ?
H(74) 0.6198 0.0571 0.2340 0.144 1.000 . Uiso c ?
H(75) 0.6670 0.0091 0.2675 0.144 1.000 . Uiso c ?
H(76) 0.8722 0.0178 0.3605 0.078 1.000 . Uiso c ?
H(77) 0.8043 -0.0075 0.3182 0.078 1.000 . Uiso c ?
H(78) 0.9695 -0.0214 0.2982 0.109 1.000 . Uiso c ?
H(79) 0.9200 0.0185 0.2580 0.109 1.000 . Uiso c ?
H(80) 0.9876 0.0449 0.2999 0.109 1.000 . Uiso c ?
H(81) 0.1960 0.1743 0.8017 0.189 1.000 . Uiso c ?
H(82) 0.2968 0.1422 0.7953 0.189 1.000 . Uiso c ?
H(83) 0.1063 0.0790 0.8027 0.034 1.000 . Uiso c ?
H(84) 0.1642 0.0839 0.7521 0.034 1.000 . Uiso c ?
H(85) 0.2072 0.0470 0.7962 0.034 1.000 . Uiso c ?
H(86) 0.3158 0.0956 0.9210 0.206 1.000 . Uiso c ?
H(87) 0.2814 0.0561 0.8766 0.206 1.000 . Uiso c ?
H(88) 0.4636 0.0665 0.8722 0.034 1.000 . Uiso c ?
H(89) 0.4174 0.0941 0.8239 0.034 1.000 . Uiso c ?
H(90) 0.4520 0.1332 0.8684 0.034 1.000 . Uiso c ?
H(91) 0.3455 0.2026 0.8574 0.189 1.000 . Uiso c ?
H(92) 0.2364 0.2250 0.8586 0.189 1.000 . Uiso c ?
H(93) 0.3393 0.1861 0.9446 0.121 1.000 . Uiso c ?
H(94) 0.3183 0.2509 0.9332 0.121 1.000 . Uiso c ?
H(95) 0.2307 0.2093 0.9455 0.121 1.000 . Uiso c ?
H(96) 0.1275 0.0899 0.8824 0.219 1.000 . Uiso c ?
H(97) 0.1562 0.1317 0.9261 0.219 1.000 . Uiso c ?
H(98) 0.0896 0.2113 0.8789 0.034 1.000 . Uiso c ?
H(99) 0.0614 0.1696 0.8350 0.034 1.000 . Uiso c ?
H(100) 0.0061 0.1656 0.8864 0.034 1.000 . Uiso c ?

loop_
_atom_site_aniso_label
_atom_site_aniso_U_11
_atom_site_aniso_U_22
_atom_site_aniso_U_33
_atom_site_aniso_U_12
_atom_site_aniso_U_13
_atom_site_aniso_U_23
V(1) 0.038(2) 0.023(2) 0.020(2) 0.005(2) -0.001(2) -0.001(1)
V(2) 0.036(2) 0.034(2) 0.028(2) -0.003(2) 0.006(2) 0.000(2)
V(3) 0.033(2) 0.035(2) 0.029(2) 0.008(2) 0.001(2) 0.000(2)
V(4) 0.043(2) 0.024(2) 0.036(2) 0.004(2) 0.002(2) 0.002(2)
V(5) 0.033(2) 0.032(2) 0.029(2) -0.001(2) -0.004(2) 0.002(2)
V(6) 0.037(2) 0.032(2) 0.024(2) 0.007(2) 0.000(2) 0.007(2)
V(7) 0.039(2) 0.041(2) 0.023(2) -0.003(2) -0.005(2) 0.001(2)
V(8) 0.037(2) 0.027(2) 0.033(2) -0.002(2) 0.004(2) 0.003(2)
V(9) 0.044(2) 0.032(2) 0.026(2) 0.001(2) -0.004(2) -0.004(2)
V(10) 0.037(2) 0.031(2) 0.021(2) 0.002(2) 0.003(2) 0.001(2)
V(11) 0.034(2) 0.046(2) 0.033(2) 0.005(2) 0.005(2) -0.005(2)
V(12) 0.042(2) 0.036(2) 0.032(2) 0.012(2) 0.000(2) -0.002(2)
V(13) 0.052(2) 0.025(2) 0.027(2) 0.005(2) 0.001(2) -0.003(2)
V(14) 0.036(2) 0.035(2) 0.029(2) 0.009(2) -0.005(2) -0.006(2)
V(15) 0.038(2) 0.039(2) 0.023(2) 0.008(2) -0.006(2) -0.002(2)
V(16) 0.047(2) 0.025(2) 0.020(2) 0.007(2) 0.000(2) -0.002(2)
V(17) 0.044(2) 0.029(2) 0.033(2) -0.006(2) -0.001(2) 0.004(2)
V(18) 0.033(2) 0.033(2) 0.031(2) -0.001(2) -0.002(2) -0.004(2)
O(1) 0.11(2) 0.08(1) 0.25(3) 0.00(1) 0.01(2) 0.09(2)
O(2) 0.049(9) 0.032(8) 0.025(8) 0.005(7) 0.000(6) 0.002(6)
O(3) 0.028(7) 0.028(7) 0.026(7) -0.001(6) -0.005(6) 0.002(6)
O(4) 0.033(8) 0.030(7) 0.032(8) -0.004(6) 0.002(6) 0.001(6)
O(5) 0.036(8) 0.049(9) 0.044(9) -0.007(7) 0.020(7) -0.004(7)
O(6) 0.043(9) 0.040(8) 0.050(9) 0.021(7) 0.006(7) -0.012(7)
O(7) 0.038(8) 0.040(8) 0.025(7) 0.001(6) 0.004(6) 0.000(6)
O(8) 0.034(8) 0.039(8) 0.033(8) -0.001(6) -0.003(6) -0.003(6)
O(9) 0.038(8) 0.040(8) 0.025(8) 0.003(7) 0.000(6) 0.006(6)
O(10) 0.07(1) 0.026(8) 0.036(8) -0.003(7) 0.008(7) 0.004(6)
O(11) 0.029(8) 0.064(9) 0.035(8) -0.006(7) -0.003(6) 0.007(7)
O(12) 0.045(8) 0.023(7) 0.029(8) 0.001(6) -0.003(6) -0.006(6)
O(13) 0.041(8) 0.030(7) 0.023(7) 0.000(6) -0.006(6) 0.007(6)
O(14) 0.035(8) 0.035(8) 0.038(8) 0.003(6) 0.003(6) 0.006(6)
O(15) 0.044(9) 0.029(7) 0.030(8) -0.010(6) -0.005(6) 0.003(6)
O(16) 0.043(9) 0.049(9) 0.038(9) 0.010(7) 0.005(7) 0.014(7)
O(17) 0.027(8) 0.032(7) 0.027(7) 0.003(6) -0.006(6) 0.003(6)
O(18) 0.05(1) 0.039(9) 0.05(1) -0.013(7) 0.001(7) 0.009(7)
O(19) 0.049(9) 0.06(1) 0.034(8) 0.001(8) 0.002(7) -0.010(7)
O(20) 0.047(9) 0.027(7) 0.025(7) 0.004(6) -0.003(6) -0.005(6)
O(21) 0.032(8) 0.039(8) 0.027(8) 0.004(6) 0.000(6) 0.000(6)
O(22) 0.07(1) 0.043(9) 0.032(8) 0.002(8) -0.004(7) -0.009(7)
O(23) 0.06(1) 0.050(9) 0.015(7) -0.001(7) 0.008(7) 0.000(6)
O(24) 0.046(8) 0.028(7) 0.030(8) 0.002(6) -0.004(6) -0.003(6)
O(25) 0.032(9) 0.08(1) 0.038(9) 0.002(8) 0.010(7) -0.005(8)
O(26) 0.044(9) 0.041(8) 0.026(8) 0.014(7) -0.006(6) -0.004(6)
O(27) 0.042(8) 0.027(7) 0.024(7) -0.007(6) -0.003(6) 0.003(6)
O(28) 0.033(8) 0.049(9) 0.035(8) 0.027(7) 0.006(6) 0.000(7)
O(29) 0.037(8) 0.028(7) 0.030(8) -0.001(6) 0.002(6) 0.004(6)
O(30) 0.048(9) 0.027(7) 0.026(7) 0.000(6) -0.005(6) -0.001(6)
O(31) 0.047(9) 0.039(8) 0.030(8) 0.018(7) -0.002(7) -0.016(6)
O(32) 0.07(1) 0.033(8) 0.047(9) 0.015(7) 0.006(8) 0.000(7)
O(33) 0.047(9) 0.045(9) 0.06(1) 0.019(7) -0.013(7) -0.008(7)
O(34) 0.032(8) 0.034(7) 0.024(7) 0.005(6) 0.000(6) -0.001(6)
O(35) 0.031(8) 0.047(8) 0.042(9) -0.005(7) -0.002(7) -0.003(7)
O(36) 0.036(8) 0.041(8) 0.023(7) 0.007(6) 0.003(6) -0.003(6)
O(37) 0.047(9) 0.022(7) 0.034(8) 0.005(6) -0.001(7) 0.004(6)
O(38) 0.050(9) 0.06(1) 0.035(8) -0.003(8) -0.006(7) -0.001(7)
O(39) 0.060(9) 0.029(7) 0.025(8) 0.010(7) 0.002(7) 0.011(6)
O(40) 0.024(7) 0.020(7) 0.032(7) 0.007(6) 0.008(6) -0.003(6)
O(41) 0.08(1) 0.030(8) 0.05(1) -0.017(8) -0.001(8) 0.011(7)
O(42) 0.041(8) 0.026(7) 0.026(7) 0.002(6) -0.002(6) 0.000(6)
O(43) 0.039(8) 0.023(7) 0.027(8) -0.011(6) 0.001(6) 0.001(6)
N(1) 0.04(1) 0.03(1) 0.04(1) 0.003(8) 0.002(9) 0.017(8)
N(2) 0.05(1) 0.07(1) 0.010(9) 0.00(1) 0.001(8) 0.001(9)
N(3) 0.03(1) 0.05(1) 0.08(2) 0.01(1) 0.01(1) 0.03(1)
N(4) 0.14(2) 0.03(1) 0.04(1) -0.03(1) 0.00(1) 0.00(1)
N(5) 0.06(1) 0.05(1) 0.05(1) -0.01(1) 0.02(1) 0.018(9)
C(1) 0.05(2) 0.05(1) 0.05(2) 0.01(1) 0.01(1) 0.02(1)
C(2) 0.08(2) 0.09(2) 0.06(2) -0.01(2) 0.00(2) 0.01(1)
C(3) 0.07(2) 0.04(2) 0.12(3) 0.00(1) 0.02(2) -0.02(2)
C(4) 0.06(2) 0.08(2) 0.17(3) -0.03(2) 0.00(2) -0.06(2)
C(5) 0.04(2) 0.06(2) 0.07(2) 0.03(1) 0.00(1) 0.01(1)
C(6) 0.07(2) 0.10(2) 0.08(2) -0.02(2) 0.02(2) 0.00(2)
C(7) 0.04(2) 0.08(2) 0.06(2) 0.02(1) 0.00(1) 0.02(1)
C(8) 0.12(3) 0.16(3) 0.03(2) 0.00(2) -0.03(2) 0.01(2)
C(9) 0.07(2) 0.07(2) 0.02(1) 0.00(1) 0.01(1) 0.01(1)
C(10) 0.09(2) 0.12(2) 0.06(2) -0.05(2) 0.02(2) 0.00(2)
C(11) 0.05(1) 0.05(1) 0.04(1) -0.01(1) 0.02(1) -0.01(1)
C(12) 0.08(2) 0.07(2) 0.06(2) 0.01(1) 0.01(1) -0.01(1)
C(13) 0.06(2) 0.08(2) 0.03(1) 0.01(1) 0.02(1) 0.01(1)
C(14) 0.07(2) 0.07(2) 0.09(2) 0.00(1) -0.03(2) 0.01(2)
C(15) 0.05(2) 0.10(2) 0.03(1) -0.01(1) 0.01(1) 0.00(1)
C(16) 0.07(2) 0.11(2) 0.07(2) 0.00(2) 0.00(1) 0.01(2)
C(17) 0.34(8) 0.25(6) 0.31(7) -0.18(6) 0.20(6) -0.08(5)
C(18) 0.12(3) 0.07(2) 0.20(4) -0.01(2) 0.03(3) 0.06(2)
C(19) 0.21(6) 0.28(6) 0.5(1) 0.14(5) -0.24(7) -0.28(7)
C(20) 0.04(2) 0.09(2) 0.31(5) 0.03(2) 0.02(3) 0.05(3)
C(21) 0.32(6) 0.15(4) 0.17(4) 0.08(4) -0.06(4) -0.07(3)
C(22) 0.5(1) 0.30(6) 0.15(4) 0.20(6) -0.22(5) -0.02(4)
C(23) 0.42(9) 0.08(3) 0.5(1) 0.01(5) -0.07(8) 0.17(5)
C(24) 0.12(3) 0.08(3) 0.27(5) -0.01(2) -0.11(3) 0.00(3)
C(25) 0.19(4) 0.08(2) 0.12(3) -0.06(2) 0.03(3) -0.03(2)
C(26) 0.34(6) 0.13(3) 0.20(5) -0.13(4) 0.00(4) -0.10(3)
C(27) 0.16(3) 0.08(2) 0.05(2) -0.01(2) 0.03(2) -0.01(2)
C(28) 0.27(5) 0.15(3) 0.13(3) 0.13(3) 0.05(3) -0.03(3)
C(29) 0.11(2) 0.05(2) 0.08(2) 0.01(2) 0.01(2) 0.04(1)
C(30) 0.12(3) 0.20(4) 0.04(2) 0.03(3) -0.01(2) 0.03(2)
C(31) 0.10(2) 0.03(1) 0.07(2) 0.01(1) -0.02(2) 0.02(1)
C(32) 0.11(2) 0.11(2) 0.06(2) -0.02(2) -0.01(2) 0.02(2)

loop_
_geom_bond_atom_site_label_1
_geom_bond_atom_site_label_2
_geom_bond_distance
_geom_bond_site_symmetry_1
_geom_bond_site_symmetry_2
_geom_bond_publ_flag
V(1) V(15) 2.881(4) . . yes
V(1) O(2) 1.58(1) . . yes
V(1) O(3) 1.93(1) . . yes
V(1) O(4) 1.94(1) . . yes
V(1) O(40) 1.93(1) . . yes
V(1) O(42) 1.91(1) . . yes
V(2) V(3) 2.860(4) . . yes
V(2) V(17) 2.877(4) . . yes
V(2) O(3) 1.90(1) . . yes
V(2) O(5) 1.58(1) . . yes
V(2) O(7) 1.94(1) . . yes
V(2) O(8) 1.96(1) . . yes
V(2) O(43) 1.90(1) . . yes
V(3) V(4) 2.886(4) . . yes
V(3) O(3) 1.92(1) . . yes
V(3) O(4) 1.94(1) . . yes
V(3) O(6) 1.59(1) . . yes
V(3) O(7) 1.89(1) . . yes
V(3) O(9) 1.89(1) . . yes
V(4) V(8) 2.858(4) . . yes
V(4) O(4) 1.89(1) . . yes
V(4) O(9) 1.95(1) . . yes
V(4) O(10) 1.58(1) . . yes
V(4) O(12) 1.91(1) . . yes
V(4) O(14) 1.92(1) . . yes
V(5) O(7) 1.93(1) . . yes
V(5) O(8) 1.92(1) . . yes
V(5) O(11) 1.57(1) . . yes
V(5) O(13) 1.94(1) . . yes
V(5) O(15) 1.93(1) . . yes
V(6) V(7) 2.920(4) . . yes
V(6) O(9) 1.94(1) . . yes
V(6) O(13) 1.94(1) . . yes
V(6) O(14) 1.95(1) . . yes
V(6) O(16) 1.60(1) . . yes
V(6) O(17) 1.94(1) . . yes
V(7) V(9) 2.823(4) . . yes
V(7) V(10) 2.814(5) . . yes
V(7) O(13) 1.95(1) . . yes
V(7) O(15) 1.92(1) . . yes
V(7) O(17) 1.90(1) . . yes
V(7) O(19) 1.60(1) . . yes
V(7) O(20) 1.88(1) . . yes
V(8) V(11) 2.889(4) . . yes
V(8) O(12) 1.92(1) . . yes
V(8) O(14) 1.88(1) . . yes
V(8) O(18) 1.58(1) . . yes
V(8) O(21) 1.88(1) . . yes
V(8) O(27) 1.96(1) . . yes
V(9) O(15) 1.92(1) . . yes
V(9) O(20) 1.93(1) . . yes
V(9) O(22) 1.58(1) . . yes
V(9) O(26) 1.97(1) . . yes
V(9) O(30) 1.96(1) . . yes
V(10) O(17) 1.93(1) . . yes
V(10) O(20) 1.91(1) . . yes
V(10) O(21) 1.95(1) . . yes
V(10) O(23) 1.60(1) . . yes
V(10) O(24) 1.96(1) . . yes
V(11) V(12) 2.902(5) . . yes
V(11) O(21) 1.94(1) . . yes
V(11) O(24) 1.94(1) . . yes
V(11) O(25) 1.60(1) . . yes
V(11) O(27) 1.89(1) . . yes
V(11) O(29) 1.86(1) . . yes
V(12) V(13) 2.878(5) . . yes
V(12) O(24) 1.89(1) . . yes
V(12) O(26) 1.86(1) . . yes
V(12) O(28) 1.60(1) . . yes
V(12) O(29) 1.97(1) . . yes
V(12) O(31) 1.95(1) . . yes
V(13) V(17) 2.886(5) . . yes
V(13) O(26) 1.96(1) . . yes
V(13) O(30) 1.95(1) . . yes
V(13) O(31) 1.86(1) . . yes
V(13) O(32) 1.59(1) . . yes
V(13) O(37) 1.90(1) . . yes
V(14) V(15) 2.851(4) . . yes
V(14) O(29) 1.97(1) . . yes
V(14) O(31) 1.94(1) . . yes
V(14) O(33) 1.57(1) . . yes
V(14) O(34) 1.90(1) . . yes
V(14) O(36) 1.89(1) . . yes
V(15) V(16) 2.842(4) . . yes
V(15) V(18) 2.854(4) . . yes
V(15) O(34) 1.95(1) . . yes
V(15) O(36) 1.92(1) . . yes
V(15) O(38) 1.58(1) . . yes
V(15) O(40) 1.93(1) . . yes
V(15) O(42) 1.92(1) . . yes
V(16) O(36) 1.92(1) . . yes
V(16) O(37) 1.94(1) . . yes
V(16) O(39) 1.60(1) . . yes
V(16) O(40) 1.89(1) . . yes
V(16) O(43) 1.94(1) . . yes
V(17) O(8) 1.87(1) . . yes
V(17) O(30) 1.87(1) . . yes
V(17) O(37) 1.93(1) . . yes
V(17) O(41) 1.59(1) . . yes
V(17) O(43) 1.92(1) . . yes
V(18) O(12) 1.94(1) . . yes
V(18) O(27) 1.92(1) . . yes
V(18) O(34) 1.90(1) . . yes
V(18) O(35) 1.58(1) . . yes
V(18) O(42) 1.90(1) . . yes
N(1) C(1) 1.47(2) . . yes
N(1) C(3) 1.49(3) . . yes
N(1) C(5) 1.53(2) . . yes
N(1) C(7) 1.53(2) . . yes
N(2) C(9) 1.53(2) . . yes
N(2) C(11) 1.50(2) . . yes
N(2) C(13) 1.51(3) . . yes
N(2) C(15) 1.54(2) . . yes
N(3) C(17) 1.30(4) . . yes
N(3) C(19) 1.31(4) . . yes
N(3) C(21) 1.53(4) . . yes
N(3) C(23) 1.32(4) . . yes
N(4) C(25) 1.51(3) . . yes
N(4) C(27) 1.43(3) . . yes
N(4) C(29) 1.52(3) . . yes
N(4) C(31) 1.53(3) . . yes
N(5) C(33) 1.45(2) . . yes
N(5) C(35) 1.49(2) . . yes
N(5) C(37) 1.45(2) . . yes
N(5) C(39) 1.50(2) . . yes
C(1) C(2) 1.52(3) . . yes
C(1) H(1) 0.95 . . no
C(1) H(2) 0.95 . . no
C(2) H(3) 0.95 . . no
C(2) H(4) 0.95 . . no
C(2) H(5) 0.95 . . no
C(3) C(4) 1.52(4) . . yes
C(3) H(6) 0.95 . . no
C(3) H(7) 0.95 . . no
C(4) H(8) 0.94 . . no
C(4) H(9) 0.94 . . no
C(4) H(10) 0.95 . . no
C(5) C(6) 1.48(3) . . yes
C(5) H(11) 0.95 . . no
C(5) H(12) 0.95 . . no
C(6) H(13) 0.95 . . no
C(6) H(14) 0.95 . . no
C(6) H(15) 0.95 . . no
C(7) C(8) 1.47(3) . . yes
C(7) H(16) 0.95 . . no
C(7) H(17) 0.95 . . no
C(8) H(18) 0.95 . . no
C(8) H(19) 0.94 . . no
C(8) H(20) 0.94 . . no
C(9) C(10) 1.48(3) . . yes
C(9) H(21) 0.95 . . no
C(9) H(22) 0.95 . . no
C(10) H(23) 0.95 . . no
C(10) H(24) 0.95 . . no
C(10) H(25) 0.95 . . no
C(11) C(12) 1.49(3) . . yes
C(11) H(26) 0.95 . . no
C(11) H(27) 0.95 . . no
C(12) H(28) 0.95 . . no
C(12) H(29) 0.95 . . no
C(12) H(30) 0.95 . . no
C(13) C(14) 1.47(3) . . yes
C(13) H(31) 0.95 . . no
C(13) H(32) 0.95 . . no
C(14) H(33) 0.95 . . no
C(14) H(34) 0.95 . . no
C(14) H(35) 0.95 . . no
C(15) C(16) 1.54(3) . . yes
C(15) H(36) 0.95 . . no
C(15) H(37) 0.95 . . no
C(16) H(38) 0.95 . . no
C(16) H(39) 0.95 . . no
C(16) H(40) 0.95 . . no
C(17) C(18) 1.40(5) . . yes
C(17) H(41) 0.99 . . no
C(17) H(42) 0.92 . . no
C(18) H(43) 0.94 . . no
C(18) H(44) 0.94 . . no
C(18) H(45) 0.95 . . no
C(19) C(20) 1.45(5) . . yes
C(19) H(46) 0.95 . . no
C(19) H(47) 0.94 . . no
C(20) H(48) 0.94 . . no
C(20) H(49) 0.96 . . no
C(20) H(50) 0.94 . . no
C(21) C(22) 1.46(5) . . yes
C(21) H(51) 0.97 . . no
C(21) H(52) 0.93 . . no
C(22) H(53) 0.96 . . no
C(22) H(54) 0.89 . . no
C(22) H(55) 0.98 . . no
C(23) C(24) 1.63(7) . . yes
C(23) H(56) 0.96 . . no
C(23) H(57) 0.93 . . no
C(24) H(58) 0.95 . . no
C(24) H(59) 0.95 . . no
C(24) H(60) 0.94 . . no
C(25) C(26) 1.49(5) . . yes
C(25) H(61) 0.95 . . no
C(25) H(62) 0.94 . . no
C(26) H(63) 0.93 . . no
C(26) H(64) 0.95 . . no
C(26) H(65) 0.95 . . no
C(27) C(28) 1.52(4) . . yes
C(27) H(66) 0.95 . . no
C(27) H(67) 0.95 . . no
C(28) H(68) 0.94 . . no
C(28) H(69) 0.95 . . no
C(28) H(70) 0.95 . . no
C(29) C(30) 1.50(4) . . yes
C(29) H(71) 0.95 . . no
C(29) H(72) 0.95 . . no
C(30) H(73) 0.95 . . no
C(30) H(74) 0.95 . . no
C(30) H(75) 0.94 . . no
C(31) C(32) 1.53(3) . . yes
C(31) H(76) 0.95 . . no
C(31) H(77) 0.95 . . no
C(32) H(78) 0.95 . . no
C(32) H(79) 0.95 . . no
C(32) H(80) 0.95 . . no
C(33) C(34) 1.719 . . yes
C(33) H(81) 0.95 . . no
C(33) H(82) 0.95 . . no
C(34) H(83) 0.95 . . no
C(34) H(84) 0.95 . . no
C(34) H(85) 0.95 . . no
C(35) C(36) 1.6555(1) . . yes
C(35) H(86) 0.95 . . no
C(35) H(87) 0.95 . . no
C(36) H(88) 0.95 . . no
C(36) H(89) 0.95 . . no
C(36) H(90) 0.95 . . no
C(37) C(38) 1.521 . . yes
C(37) H(91) 0.95 . . no
C(37) H(92) 0.95 . . no
C(38) H(93) 0.95 . . no
C(38) H(94) 0.95 . . no
C(38) H(95) 0.95 . . no
C(39) C(40) 1.584 . . yes
C(39) H(96) 0.95 . . no
C(39) H(97) 0.95 . . no
C(40) H(98) 0.95 . . no
C(40) H(99) 0.95 . . no
C(40) H(100) 0.95 . . no
